data_2203449
loop_
_publ_author_name
'Mocerino, Mauro'
'Skelton, Brian W.'
'Stick, Robert V.'
'White, Allan H.'

_publ_section_title
;
 <i>trans</i>-5-(4-Bromobenzoyloxy)-2-phenyl-1,3-dioxane
;
_journal_issue 4
_journal_name_full 'Acta Crystallographica Section E'
_journal_page_first o664
_journal_page_last o665
_journal_paper_doi 10.1107/S160053680400666X
_journal_volume 60
_journal_year 2004
_chemical_formula_iupac 'C17 H15 Br1 O4'
_chemical_formula_moiety 'C17 H15 Br1 O4'
_chemical_formula_sum 'C17 H15 Br O4'
_chemical_formula_weight 363.22
_space_group_IT_number 2
_symmetry_cell_setting triclinic
_symmetry_space_group_name_Hall '-P 1'
_symmetry_space_group_name_H-M 'P -1'
_atom_sites_solution_hydrogens absorb
_atom_sites_solution_primary direct
_atom_sites_solution_secondary absorb
_cell_angle_alpha 113.47(4)
_cell_angle_beta 90.49(4)
_cell_angle_gamma 93.98(5)
_cell_formula_units_Z 2
_cell_length_a 8.117(4)
_cell_length_b 9.977(7)
_cell_length_c 10.737(6)
_cell_measurement_reflns_used 6
_cell_measurement_temperature 300(2)
_cell_measurement_theta_max 12.7
_cell_measurement_theta_min 9.0
_cell_volume 795.0(9)
_computing_cell_refinement 'Syntex Software'
_computing_data_collection
;
Syntex Software (Syntex, 1974)
;
_computing_data_reduction
;
Xtal3.5 (Hall et al., 1995)
;
_computing_molecular_graphics xtal3.5
_computing_publication_material 'BONDLA and CIFIO in xtal3.5'
_computing_structure_refinement 'CRYLSQ in xtal3.5'
_computing_structure_solution xtal3.5
_diffrn_ambient_temperature 300(2)
_diffrn_measured_fraction_theta_full 1.0
_diffrn_measured_fraction_theta_max 1.0
_diffrn_measurement_device_type
;
  Syntex P\=1 diffractometer
;
_diffrn_measurement_method '2\q-\w scans'
_diffrn_radiation_monochromator graphite
_diffrn_radiation_source 'sealed tube'
_diffrn_radiation_type 'Mo K\a'
_diffrn_radiation_wavelength .71073
_diffrn_reflns_av_sigmaI/netI .13
_diffrn_reflns_limit_h_max 0
_diffrn_reflns_limit_h_min -9
_diffrn_reflns_limit_k_max 10
_diffrn_reflns_limit_k_min -10
_diffrn_reflns_limit_l_max 11
_diffrn_reflns_limit_l_min -11
_diffrn_reflns_number 2718
_diffrn_reflns_theta_full 25.0
_diffrn_reflns_theta_max 25.0
_diffrn_reflns_theta_min 2.07
_diffrn_standards_decay_% 0
_diffrn_standards_interval_time 60
_diffrn_standards_number 9
_exptl_absorpt_coefficient_mu 2.6
_exptl_absorpt_correction_T_max .81
_exptl_absorpt_correction_T_min .55
_exptl_absorpt_correction_type gaussian
_exptl_absorpt_process_details
;
  Xtal, absorb
;
_exptl_crystal_colour colourless
_exptl_crystal_density_diffrn 1.517
_exptl_crystal_density_method 'not measured'
_exptl_crystal_description plate
_exptl_crystal_F_000 368
_exptl_crystal_size_max .4
_exptl_crystal_size_mid .21
_exptl_crystal_size_min .09
_refine_diff_density_max 1.266
_refine_diff_density_min -.855
_refine_ls_extinction_method none
_refine_ls_goodness_of_fit_all 1.174
_refine_ls_goodness_of_fit_ref 1.174
_refine_ls_hydrogen_treatment noref
_refine_ls_matrix_type full
_refine_ls_number_constraints 0
_refine_ls_number_parameters 199
_refine_ls_number_reflns 2718
_refine_ls_number_restraints 0
_refine_ls_R_factor_all .118
_refine_ls_R_factor_gt .054
_refine_ls_shift/su_max .002
_refine_ls_shift/su_mean .0003
_refine_ls_structure_factor_coef Fsqd
_refine_ls_weighting_details
;
   w = 1/(\s^2^(F^2^) + 2.4F^2^)
;
_refine_ls_weighting_scheme calc
_refine_ls_wR_factor_all .153
_refine_ls_wR_factor_ref .099
_reflns_number_gt 1251
_reflns_number_total 2718
_reflns_threshold_expression 'I> 2.00 \s(I)'
_cod_data_source_file hg6028.cif
_cod_data_source_block I
_cod_original_sg_symbol_Hall -p_1
_cod_original_formula_sum 'C17 H15 Br1 O4'
_cod_database_code 2203449
_cod_database_fobs_code 2203449

loop_
_symmetry_equiv_pos_as_xyz
+x,+y,+z
-x,-y,-z

loop_
_atom_site_label
_atom_site_fract_x
_atom_site_fract_y
_atom_site_fract_z
_atom_site_U_iso_or_equiv
_atom_site_adp_type
_atom_site_occupancy
O1 .3823(7) .8050(5) .6911(5) .060(3) Uani 1.00000
C2 .3537(8) .8534(7) .8302(7) .048(3) Uani 1.00000
O3 .2062(7) .7854(5) .8517(5) .065(3) Uani 1.00000
C4 .2126(11) .6301(8) .7997(9) .071(5) Uani 1.00000
C5 .2436(9) .5723(7) .6491(8) .052(4) Uani 1.00000
C6 .3987(11) .6507(8) .6291(8) .063(4) Uani 1.00000
C21 .3413(8) 1.0155(7) .8855(7) .044(3) Uani 1.00000
C22 .4401(11) 1.1028(8) .8417(8) .065(4) Uani 1.00000
C23 .4299(14) 1.2539(9) .8948(10) .086(6) Uani 1.00000
C24 .3158(13) 1.3167(9) .9915(10) .079(5) Uani 1.00000
C25 .2219(12) 1.2317(9) 1.0387(10) .076(5) Uani 1.00000
C26 .2327(9) 1.0828(8) .9860(8) .060(4) Uani 1.00000
O5 .2572(6) .4163(5) .6015(5) .054(3) Uani 1.00000
C50 .1962(9) .3356(7) .4726(7) .048(3) Uani 1.00000
O50 .1510(7) .3875(5) .3978(5) .059(3) Uani 1.00000
C51 .1924(9) .1747(7) .4390(7) .048(3) Uani 1.00000
C52 .1059(10) .0805(8) .3226(8) .060(4) Uani 1.00000
C53 .0990(11) -.0683(8) .2849(8) .067(5) Uani 1.00000
C54 .1786(10) -.1224(7) .3665(8) .056(4) Uani 1.00000
Br54 .17153(14) -.32652(9) .31957(12) .0832(6) Uani 1.00000
C55 .2660(11) -.0307(8) .4835(8) .066(5) Uani 1.00000
C56 .2712(10) .1178(8) .5192(8) .060(4) Uani 1.00000
H2 .44565 .82539 .87340 .05800 Uiso 1.00000
H4a .11249 .58471 .81355 .07800 Uiso 1.00000
H4b .30185 .60645 .84433 .07800 Uiso 1.00000
H5 .15521 .59026 .60001 .05900 Uiso 1.00000
H6a .48936 .62740 .67107 .07000 Uiso 1.00000
H6b .41477 .62125 .53521 .07000 Uiso 1.00000
H22 .52007 1.05967 .77465 .07300 Uiso 1.00000
H23 .49598 1.31187 .85987 .10200 Uiso 1.00000
H24 .30848 1.41913 1.02593 .09300 Uiso 1.00000
H25 .15069 1.27582 1.10987 .08800 Uiso 1.00000
H26 .16199 1.02319 1.01599 .07200 Uiso 1.00000
H52 .05122 .12197 .26925 .07000 Uiso 1.00000
H53 .04107 -.13262 .20424 .07700 Uiso 1.00000
H55 .31790 -.06923 .53893 .07800 Uiso 1.00000
H56 .33053 .18201 .59978 .07100 Uiso 1.00000

loop_
_atom_site_aniso_label
_atom_site_aniso_U_11
_atom_site_aniso_U_22
_atom_site_aniso_U_33
_atom_site_aniso_U_12
_atom_site_aniso_U_13
_atom_site_aniso_U_23
O1 .085(4) .038(3) .048(3) .006(2) .010(3) .009(2)
C2 .045(4) .046(4) .045(4) -.001(3) .000(3) .012(3)
O3 .065(4) .046(3) .069(4) -.004(2) .016(3) .009(2)
C4 .081(6) .036(4) .083(6) -.006(4) .013(5) .010(4)
C5 .052(5) .032(3) .059(5) .006(3) -.004(4) .005(3)
C6 .076(6) .048(4) .063(5) .017(4) .012(4) .016(4)
C21 .042(4) .036(3) .043(4) -.002(3) -.004(3) .005(3)
C22 .080(6) .047(4) .051(5) -.010(4) .002(4) .006(4)
C23 .121(9) .051(5) .079(7) -.021(5) -.002(6) .024(5)
C24 .099(8) .047(5) .080(7) .009(5) -.012(6) .014(4)
C25 .080(7) .058(5) .079(6) .011(4) .013(5) .014(5)
C26 .043(4) .059(5) .067(5) .001(3) .007(4) .013(4)
O5 .064(3) .033(2) .059(3) .006(2) -.009(3) .011(2)
C50 .045(4) .047(4) .043(4) .004(3) -.001(3) .009(3)
O50 .078(4) .040(3) .061(4) .004(2) -.008(3) .021(2)
C51 .051(4) .034(3) .056(5) .003(3) .004(4) .015(3)
C52 .077(6) .041(4) .057(5) -.001(4) -.012(4) .015(3)
C53 .087(6) .041(4) .063(6) .002(4) -.009(5) .010(4)
C54 .061(5) .039(4) .068(5) .003(3) .009(4) .021(4)
Br54 .1022(8) .0383(4) .1043(8) -.0005(4) .0082(6) .0243(4)
C55 .091(7) .053(5) .060(5) .011(4) .001(5) .028(4)
C56 .072(6) .049(4) .057(5) -.005(4) -.022(4) .020(4)

loop_
_atom_type_symbol
_atom_type_scat_dispersion_real
_atom_type_scat_dispersion_imag
_atom_type_scat_source
C .002 .002 'IT Vol C. Table 6.1.1.4  Table 6.1.1.5'
H 0 0 'IT Vol C. Table 6.1.1.4  Table 6.1.1.5'
Br -.374 2.456 'IT Vol C. Table 6.1.1.4  Table 6.1.1.5'
O .008 .006 'IT Vol C. Table 6.1.1.4  Table 6.1.1.5'

loop_
_geom_angle_atom_site_label_1
_geom_angle_atom_site_label_2
_geom_angle_atom_site_label_3
_geom_angle
_geom_angle_publ_flag
C2 O1 C6 112.2(6) yes
O1 C2 O3 110.9(5) yes
O1 C2 C21 108.0(7) yes
O1 C2 H2 107.8 ?
O3 C2 C21 109.3(5) yes
O3 C2 H2 108.1 ?
C21 C2 H2 112.9 ?
C2 O3 C4 111.1(6) yes
O3 C4 C5 109.3(8) yes
O3 C4 H4a 110.8 ?
O3 C4 H4b 109.7 ?
C5 C4 H4a 109.5 ?
C5 C4 H4b 108.3 ?
H4a C4 H4b 109.3 ?
C4 C5 C6 108.6(6) yes
C4 C5 O5 107.7(7) yes
C4 C5 H5 111.2 ?
C6 C5 O5 111.9(6) yes
C6 C5 H5 108.1 ?
O5 C5 H5 109.5 ?
O1 C6 C5 108.6(6) yes
O1 C6 H6a 109.6 ?
O1 C6 H6b 110.1 ?
C5 C6 H6a 109.1 ?
C5 C6 H6b 109.4 ?
H6a C6 H6b 110.1 ?
C2 C21 C22 121.2(6) ?
C2 C21 C26 121.2(7) ?
C22 C21 C26 117.6(6) ?
C21 C22 C23 121.1(8) ?
C21 C22 H22 119.5 ?
C23 C22 H22 119.4 ?
C22 C23 C24 119.7(10) ?
C22 C23 H23 119.6 ?
C24 C23 H23 120.5 ?
C23 C24 C25 119.4(8) ?
C23 C24 H24 119.1 ?
C25 C24 H24 121.4 ?
C24 C25 C26 120.4(8) ?
C24 C25 H25 119.2 ?
C26 C25 H25 120.3 ?
C21 C26 C25 121.7(8) ?
C21 C26 H26 118.3 ?
C25 C26 H26 119.9 ?
C5 O5 C50 115.1(6) yes
O5 C50 O50 123.7(6) yes
O5 C50 C51 111.6(7) yes
O50 C50 C51 124.7(6) yes
C50 C51 C52 117.9(7) ?
C50 C51 C56 122.9(6) ?
C52 C51 C56 119.2(7) ?
C51 C52 C53 120.9(8) ?
C51 C52 H52 117.9 ?
C53 C52 H52 121.2 ?
C52 C53 C54 118.8(7) ?
C52 C53 H53 120.7 ?
C54 C53 H53 120.5 ?
C53 C54 Br54 120.4(5) ?
C53 C54 C55 121.5(7) ?
Br54 C54 C55 118.1(7) ?
C54 C55 C56 118.7(9) ?
C54 C55 H55 120.4 ?
C56 C55 H55 120.8 ?
C51 C56 C55 120.9(7) ?
C51 C56 H56 119.7 ?
C55 C56 H56 119.4 ?

loop_
_geom_bond_atom_site_label_1
_geom_bond_atom_site_label_2
_geom_bond_distance
_geom_bond_publ_flag
O1 C2 1.402(9) yes
O1 C6 1.430(9) yes
C2 O3 1.401(9) yes
C2 C21 1.495(9) yes
C2 H2 .989 ?
O3 C4 1.427(9) yes
C4 C5 1.515(12) yes
C4 H4a .944 ?
C4 H4b .958 ?
C5 C6 1.498(11) yes
C5 O5 1.445(8) yes
C5 H5 .954 ?
C6 H6a .949 ?
C6 H6b .944 ?
C21 C22 1.363(12) ?
C21 C26 1.383(10) ?
C22 C23 1.393(11) ?
C22 H22 .962 ?
C23 C24 1.381(14) ?
C23 H23 .947 ?
C24 C25 1.347(15) ?
C24 H24 .944 ?
C25 C26 1.372(12) ?
C25 H25 .942 ?
C26 H26 .947 ?
O5 C50 1.361(8) yes
C50 O50 1.184(11) yes
C50 C51 1.496(10) ?
C51 C52 1.377(9) ?
C51 C56 1.379(13) ?
C52 C53 1.372(11) ?
C52 H52 .952 ?
C53 C54 1.376(14) ?
C53 H53 .944 ?
C54 Br54 1.890(7) yes
C54 C55 1.377(10) ?
C55 C56 1.372(11) ?
C55 H55 .938 ?
C56 H56 .948 ?
